data_7221841
loop_
_publ_author_name
'Martin, Lee'
'Yang, Songjie'
'Brooks, Andrew C.'
'Horton, Peter N.'
'Male, Louise'
'Moulfi, Ourida'
'Harmand, Lydie'
'Day, Peter'
'Clegg, William'
'Harrington, Ross W.'
'Wallis, John D.'

_publ_section_title
;
 Contrasting crystal packing arrangements in triiodide salts of radical
 cations of chiral bis(pyrrolo[3,4-d])tetrathiafulvalenes
;
_journal_issue 38
_journal_name_full CrystEngComm
_journal_page_first 7354
_journal_paper_doi 10.1039/C5CE01430A
_journal_volume 17
_journal_year 2015
_chemical_absolute_configuration ad
_chemical_formula_sum 'C38 H34 I3 N2 O S4'
_chemical_formula_weight 1043.61
_chemical_name_systematic 'Bis(R-N-(1-naphthyl)ethylpyrrolo)tetrathiafulvalene triiodide THF solvate  12.I3.THF'
_space_group_crystal_system monoclinic
_space_group_IT_number 5
_space_group_name_Hall 'C 2y'
_space_group_name_H-M_alt 'C 1 2 1'
_symmetry_space_group_name_Hall 'C 2y'
_symmetry_space_group_name_H-M 'C 1 2 1'
_atom_sites_solution_hydrogens geom
_audit_creation_method SHELXL-2013
_audit_update_record
;
2015-07-19 deposited with the CCDC.
2015-08-20 downloaded from the CCDC.
;
_cell_angle_alpha 90
_cell_angle_beta 123.5900(10)
_cell_angle_gamma 90
_cell_formula_units_Z 4
_cell_length_a 25.5744(5)
_cell_length_b 8.9609(2)
_cell_length_c 19.6079(5)
_cell_measurement_reflns_used 14185
_cell_measurement_temperature 120(2)
_cell_measurement_theta_max 27.48
_cell_measurement_theta_min 2.91
_cell_volume 3743.20(15)
_computing_cell_refinement 'DENZO (Otwinowski & Minor, 1997) & COLLECT (Hooft, R.W.W., 1998)'
_computing_data_collection 'COLLECT (Hooft, R.W.W., 1998)'
_computing_data_reduction 'DENZO (Otwinowski & Minor, 1997) & COLLECT (Hooft, R.W.W., 1998)'
_computing_structure_refinement 'SHELXL-2013 (Sheldrick, 2013)'
_computing_structure_solution 'SHELXS-97 (Sheldrick, 1990)'
_diffrn_ambient_temperature 120(2)
_diffrn_detector_area_resol_mean '4096x4096pixels / 62x62mm'
_diffrn_measured_fraction_theta_full 0.994
_diffrn_measured_fraction_theta_max 0.995
_diffrn_measurement_device_type 'Bruker-Nonius APEX II CCD camera on \k-goniostat'
_diffrn_measurement_method '\f & \w scans'
_diffrn_radiation_monochromator '10cm confocal mirrors'
_diffrn_radiation_source 'Bruker-Nonius FR591 rotating anode'
_diffrn_radiation_type MoK\a
_diffrn_radiation_wavelength 0.71073
_diffrn_reflns_av_R_equivalents 0.0334
_diffrn_reflns_av_unetI/netI 0.0471
_diffrn_reflns_Laue_measured_fraction_full 0.994
_diffrn_reflns_Laue_measured_fraction_max 0.995
_diffrn_reflns_limit_h_max 32
_diffrn_reflns_limit_h_min -33
_diffrn_reflns_limit_k_max 11
_diffrn_reflns_limit_k_min -11
_diffrn_reflns_limit_l_max 25
_diffrn_reflns_limit_l_min -25
_diffrn_reflns_number 18472
_diffrn_reflns_point_group_measured_fraction_full 0.955
_diffrn_reflns_point_group_measured_fraction_max 0.956
_diffrn_reflns_theta_full 27.500
_diffrn_reflns_theta_max 27.481
_diffrn_reflns_theta_min 2.993
_exptl_absorpt_coefficient_mu 2.762
_exptl_absorpt_correction_T_max 0.99
_exptl_absorpt_correction_T_min 0.84
_exptl_absorpt_correction_type multi-scan
_exptl_absorpt_process_details 'SADABS 2007/2 (Sheldrick, G.M., 2007)'
_exptl_crystal_colour 'dark green'
_exptl_crystal_density_diffrn 1.852
_exptl_crystal_description block
_exptl_crystal_F_000 2028
_exptl_crystal_recrystallization_method electrocrystallisation
_exptl_crystal_size_max 0.12
_exptl_crystal_size_mid 0.10
_exptl_crystal_size_min 0.10
_refine_diff_density_max 1.974
_refine_diff_density_min -1.355
_refine_diff_density_rms 0.111
_refine_ls_abs_structure_details
;
 Flack x determined using 3200 quotients [(I+)-(I-)]/[(I+)+(I-)]
 (Parsons and Flack (2004), Acta Cryst. A60, s61).
;
_refine_ls_abs_structure_Flack 0.115(13)
_refine_ls_extinction_method none
_refine_ls_goodness_of_fit_ref 1.051
_refine_ls_hydrogen_treatment constr
_refine_ls_matrix_type full
_refine_ls_number_parameters 419
_refine_ls_number_reflns 8219
_refine_ls_number_restraints 10
_refine_ls_restrained_S_all 1.052
_refine_ls_R_factor_all 0.0401
_refine_ls_R_factor_gt 0.0359
_refine_ls_shift/su_max 0.001
_refine_ls_shift/su_mean 0.000
_refine_ls_structure_factor_coef Fsqd
_refine_ls_weighting_details 'w=1/[\s^2^(Fo^2^)+20.0673P] where P=(Fo^2^+2Fc^2^)/3'
_refine_ls_weighting_scheme calc
_refine_ls_wR_factor_gt 0.0777
_refine_ls_wR_factor_ref 0.0806
_reflns_Friedel_coverage 0.805
_reflns_Friedel_fraction_full 0.910
_reflns_Friedel_fraction_max 0.911
_reflns_number_gt 7639
_reflns_number_total 8219
_reflns_threshold_expression 'I > 2\s(I)'
_cod_data_source_file c5ce01430a1.cif
_cod_data_source_block 1780JWEE
_cod_depositor_comments 'Adding full bibliography for 7221839--7221844.cif.'
_cod_original_cell_volume 3743.19(15)
_cod_database_code 7221841
_shelx_space_group_comment
;
The symmetry employed for this shelxl refinement is uniquely defined
by the following loop, which should always be used as a source of
symmetry information in preference to the above space-group names.
They are only intended as comments.
;
_shelxl_version_number 2013-4

loop_
_space_group_symop_operation_xyz
'x, y, z'
'-x, y, -z'
'x+1/2, y+1/2, z'
'-x+1/2, y+1/2, -z'

loop_
_atom_site_label
_atom_site_type_symbol
_atom_site_fract_x
_atom_site_fract_y
_atom_site_fract_z
_atom_site_U_iso_or_equiv
_atom_site_adp_type
_atom_site_occupancy
_atom_site_site_symmetry_order
_atom_site_calc_flag
_atom_site_refinement_flags_posn
_atom_site_refinement_flags_adp
_atom_site_refinement_flags_occupancy
_atom_site_disorder_assembly
_atom_site_disorder_group
I1 I 0.0000 0.67145(9) 0.0000 0.01999(11) Uani 1 2 d S T P . .
I2 I -0.00798(2) 0.67148(6) -0.15523(2) 0.02697(10) Uani 1 1 d . . . . .
I3 I 0.0000 0.68275(12) 0.5000 0.03256(15) Uani 1 2 d S T P . .
I4 I -0.01101(2) 0.68370(8) 0.64194(3) 0.04417(15) Uani 1 1 d . . . . .
S1 S 0.91777(12) 0.3432(2) 1.02042(15) 0.0231(5) Uani 1 1 d . . . . .
S2 S 0.92222(12) 0.0129(2) 1.02867(15) 0.0236(5) Uani 1 1 d . . . . .
S3 S 0.92711(11) 0.3334(2) 0.86573(14) 0.0202(4) Uani 1 1 d . . . . .
S4 S 0.92442(12) 0.0029(2) 0.86818(15) 0.0229(5) Uani 1 1 d . . . . .
N1 N 0.9138(2) 0.1554(8) 0.6734(3) 0.0229(12) Uani 1 1 d . . . . .
N2 N 0.9095(2) 0.1904(9) 1.2011(3) 0.0286(13) Uani 1 1 d . . . . .
C1 C 0.9088(5) 0.3147(10) 1.1601(6) 0.029(2) Uani 1 1 d . . . . .
H1 H 0.9058 0.4158 1.1722 0.035 Uiso 1 1 calc R U . . .
C2 C 0.9135(4) 0.2622(9) 1.0972(6) 0.025(2) Uani 1 1 d . . . . .
C3 C 0.9166(5) 0.1051(9) 1.1015(6) 0.0239(19) Uani 1 1 d . . . . .
C4 C 0.9143(4) 0.0614(10) 1.1678(6) 0.029(2) Uani 1 1 d . . . . .
H4 H 0.9157 -0.0375 1.1862 0.035 Uiso 1 1 calc R U . . .
C5 C 0.9198(2) 0.1751(10) 0.9786(3) 0.0186(10) Uani 1 1 d . . . . .
C6 C 0.9223(2) 0.1710(10) 0.9096(3) 0.0182(10) Uani 1 1 d . . . . .
C7 C 0.9225(4) 0.2417(8) 0.7846(5) 0.0195(17) Uani 1 1 d . . . . .
C8 C 0.9196(4) 0.0843(9) 0.7845(6) 0.0240(19) Uani 1 1 d . . . . .
C9 C 0.9191(4) 0.2824(9) 0.7144(6) 0.0240(18) Uani 1 1 d . . . . .
H9 H 0.9203 0.3813 0.6978 0.029 Uiso 1 1 calc R U . . .
C10 C 0.9138(4) 0.0316(8) 0.7154(5) 0.0221(17) Uani 1 1 d . . . . .
H10 H 0.9105 -0.0698 0.6994 0.027 Uiso 1 1 calc R U . . .
C11 C 0.8977(3) 0.2038(10) 1.2671(4) 0.0314(19) Uani 1 1 d . . . . .
H11 H 0.9183 0.2974 1.2985 0.038 Uiso 1 1 calc R U . . .
C12 C 0.9261(3) 0.0730(10) 1.3262(5) 0.0373(19) Uani 1 1 d . . . . .
H12A H 0.9068 -0.0201 1.2966 0.056 Uiso 1 1 calc R U . . .
H12B H 0.9183 0.0854 1.3696 0.056 Uiso 1 1 calc R U . . .
H12C H 0.9714 0.0695 1.3505 0.056 Uiso 1 1 calc R U . . .
C13 C 0.8272(3) 0.2152(9) 1.2316(4) 0.0307(18) Uani 1 1 d . . . . .
C14 C 0.7845(3) 0.1409(11) 1.1610(5) 0.041(2) Uani 1 1 d . . . . .
H14 H 0.7985 0.0898 1.1314 0.049 Uiso 1 1 calc R U . . .
C15 C 0.7200(3) 0.1390(10) 1.1315(5) 0.042(2) Uani 1 1 d . . . . .
H15 H 0.6912 0.0870 1.0825 0.050 Uiso 1 1 calc R U . . .
C16 C 0.6992(3) 0.2111(9) 1.1730(5) 0.0334(19) Uani 1 1 d . . . . .
H16 H 0.6560 0.2077 1.1533 0.040 Uiso 1 1 calc R U . . .
C17 C 0.7420(3) 0.2921(8) 1.2459(5) 0.0269(15) Uani 1 1 d . . . . .
C18 C 0.7217(4) 0.3689(10) 1.2899(5) 0.034(2) Uani 1 1 d . . . . .
H18 H 0.6789 0.3619 1.2724 0.040 Uiso 1 1 calc R U . . .
C19 C 0.7617(4) 0.4525(9) 1.3567(6) 0.0388(19) Uani 1 1 d . . . . .
H19 H 0.7466 0.5048 1.3846 0.047 Uiso 1 1 calc R U . . .
C20 C 0.8250(5) 0.4623(10) 1.3846(6) 0.033(2) Uani 1 1 d . . . . .
H20 H 0.8528 0.5214 1.4313 0.040 Uiso 1 1 calc R U . . .
C21 C 0.8471(3) 0.3872(8) 1.3450(4) 0.0274(15) Uani 1 1 d . . . . .
H21 H 0.8903 0.3947 1.3649 0.033 Uiso 1 1 calc R U . . .
C22 C 0.8071(3) 0.2980(8) 1.2748(5) 0.0265(15) Uani 1 1 d . . . . .
C23 C 0.8998(3) 0.1420(7) 0.5897(4) 0.0230(16) Uani 1 1 d . . . . .
H23 H 0.9205 0.0494 0.5872 0.028 Uiso 1 1 calc R U . . .
C24 C 0.9264(3) 0.2747(8) 0.5701(5) 0.0310(17) Uani 1 1 d . . . . .
H24A H 0.9027 0.3648 0.5647 0.047 Uiso 1 1 calc R U . . .
H24B H 0.9232 0.2561 0.5186 0.047 Uiso 1 1 calc R U . . .
H24C H 0.9706 0.2885 0.6143 0.047 Uiso 1 1 calc R U . . .
C25 C 0.8293(3) 0.1286(7) 0.5263(4) 0.0200(13) Uani 1 1 d . . . . .
C26 C 0.7871(3) 0.2023(8) 0.5361(4) 0.0263(15) Uani 1 1 d . . . . .
H26 H 0.8019 0.2582 0.5846 0.032 Uiso 1 1 calc R U . . .
C27 C 0.7219(3) 0.1972(9) 0.4757(4) 0.0301(16) Uani 1 1 d . . . . .
H27 H 0.6936 0.2469 0.4850 0.036 Uiso 1 1 calc R U . . .
C29 C 0.6997(3) 0.1225(8) 0.4052(4) 0.0281(16) Uani 1 1 d . . . . .
H29 H 0.6559 0.1220 0.3644 0.034 Uiso 1 1 calc R U . . .
C30 C 0.7415(3) 0.0445(8) 0.3916(4) 0.0247(14) Uani 1 1 d . . . . .
C31 C 0.7195(4) -0.0358(9) 0.3191(5) 0.0307(18) Uani 1 1 d . . . . .
H31 H 0.6760 -0.0321 0.2771 0.037 Uiso 1 1 calc R U . . .
C32 C 0.7583(4) -0.1190(9) 0.3068(5) 0.0354(18) Uani 1 1 d . . . . .
H32 H 0.7417 -0.1741 0.2576 0.042 Uiso 1 1 calc R U . . .
C33 C 0.8231(5) -0.1227(10) 0.3677(6) 0.031(2) Uani 1 1 d . . . . .
H33 H 0.8502 -0.1826 0.3602 0.037 Uiso 1 1 calc R U . . .
C34 C 0.8471(3) -0.0398(8) 0.4379(4) 0.0246(14) Uani 1 1 d . . . . .
H34 H 0.8911 -0.0393 0.4773 0.030 Uiso 1 1 calc R U . . .
C35 C 0.8072(3) 0.0457(7) 0.4526(4) 0.0197(13) Uani 1 1 d . . . . .
O41 O 0.8057(5) 0.5872(14) 1.0638(8) 0.066(4) Uiso 0.593(10) 1 d D . P A 1
O51 O 0.8578(5) 0.7034(18) 1.1549(8) 0.045(4) Uiso 0.407(10) 1 d D . P A 2
C41 C 0.8243(10) 0.7201(15) 1.1114(9) 0.0666(17) Uiso 0.593(10) 1 d D U P A 1
H41A H 0.7980 0.8042 1.0764 0.080 Uiso 0.593(10) 1 calc R U P A 1
H41B H 0.8685 0.7430 1.1316 0.080 Uiso 0.593(10) 1 calc R U P A 1
C42 C 0.8181(4) 0.7053(13) 1.1842(5) 0.0666(17) Uiso 1 1 d D U . . .
H42A H 0.8502 0.6396 1.2281 0.080 Uiso 0.593(10) 1 calc R U P A 1
H42B H 0.8160 0.8023 1.2068 0.080 Uiso 0.593(10) 1 calc R U P A 1
H42C H 0.8111 0.8105 1.1925 0.080 Uiso 0.407(10) 1 calc R U P A 2
H42D H 0.8403 0.6557 1.2383 0.080 Uiso 0.407(10) 1 calc R U P A 2
C43 C 0.7548(4) 0.6310(11) 1.1298(6) 0.0666(17) Uiso 1 1 d D U . . .
H43A H 0.7219 0.7078 1.0997 0.080 Uiso 0.593(10) 1 calc R U P A 1
H43B H 0.7444 0.5725 1.1637 0.080 Uiso 0.593(10) 1 calc R U P A 1
H43C H 0.7221 0.6700 1.1374 0.080 Uiso 0.407(10) 1 calc R U P A 2
H43D H 0.7565 0.5206 1.1327 0.080 Uiso 0.407(10) 1 calc R U P A 2
C44 C 0.7568(7) 0.5289(15) 1.0697(10) 0.0666(17) Uiso 0.593(10) 1 d D U P A 1
H44A H 0.7661 0.4250 1.0902 0.080 Uiso 0.593(10) 1 calc R U P A 1
H44B H 0.7163 0.5308 1.0157 0.080 Uiso 0.593(10) 1 calc R U P A 1
C52 C 0.8158(7) 0.697(4) 1.0685(8) 0.0666(17) Uiso 0.407(10) 1 d D U P A 2
H52A H 0.8230 0.6047 1.0467 0.080 Uiso 0.407(10) 1 calc R U P A 2
H52B H 0.8213 0.7842 1.0424 0.080 Uiso 0.407(10) 1 calc R U P A 2
C53 C 0.7506(8) 0.6957(17) 1.0528(15) 0.0666(17) Uiso 0.407(10) 1 d D U P A 2
H53A H 0.7221 0.6335 1.0042 0.080 Uiso 0.407(10) 1 calc R U P A 2
H53B H 0.7337 0.7985 1.0419 0.080 Uiso 0.407(10) 1 calc R U P A 2

loop_
_atom_site_aniso_label
_atom_site_aniso_U_11
_atom_site_aniso_U_22
_atom_site_aniso_U_33
_atom_site_aniso_U_23
_atom_site_aniso_U_13
_atom_site_aniso_U_12
I1 0.0313(2) 0.0130(2) 0.0177(2) 0.000 0.0148(2) 0.000
I2 0.0481(2) 0.01724(19) 0.0240(2) 0.0007(3) 0.02521(18) 0.0002(3)
I3 0.0304(3) 0.0300(4) 0.0376(3) 0.000 0.0190(3) 0.000
I4 0.0591(3) 0.0361(3) 0.0483(3) -0.0050(4) 0.0366(3) -0.0088(4)
S1 0.0278(12) 0.0195(9) 0.0252(12) 0.0041(8) 0.0167(11) 0.0045(8)
S2 0.0293(12) 0.0181(9) 0.0285(13) 0.0046(8) 0.0190(11) 0.0018(8)
S3 0.0236(11) 0.0158(8) 0.0159(11) 0.0009(7) 0.0076(9) 0.0003(7)
S4 0.0303(12) 0.0150(8) 0.0212(12) 0.0002(8) 0.0128(11) -0.0031(8)
N1 0.026(2) 0.021(3) 0.017(2) -0.002(3) 0.009(2) -0.007(3)
N2 0.027(2) 0.036(4) 0.032(3) 0.001(4) 0.023(2) 0.005(3)
C1 0.030(5) 0.031(4) 0.026(5) 0.002(3) 0.016(4) 0.007(4)
C2 0.023(5) 0.023(4) 0.032(5) 0.008(3) 0.018(5) 0.008(3)
C3 0.025(5) 0.028(4) 0.025(5) 0.005(3) 0.018(4) 0.007(3)
C4 0.033(5) 0.033(4) 0.037(5) 0.012(4) 0.029(5) 0.009(4)
C5 0.013(2) 0.016(3) 0.020(3) 0.003(4) 0.005(2) 0.000(4)
C6 0.017(2) 0.018(3) 0.017(3) 0.003(4) 0.008(2) 0.001(4)
C7 0.022(4) 0.019(3) 0.012(4) 0.000(3) 0.005(3) -0.003(3)
C8 0.020(4) 0.021(4) 0.023(5) 0.000(3) 0.007(4) -0.002(3)
C9 0.026(4) 0.019(4) 0.020(4) 0.003(3) 0.008(4) -0.004(3)
C10 0.026(4) 0.015(3) 0.019(4) 0.003(3) 0.008(3) -0.002(3)
C11 0.024(3) 0.047(6) 0.028(4) 0.008(4) 0.018(3) 0.006(3)
C12 0.023(4) 0.055(5) 0.038(5) 0.008(4) 0.020(4) 0.005(4)
C13 0.024(3) 0.046(5) 0.027(4) 0.002(3) 0.017(3) 0.001(3)
C14 0.030(4) 0.066(7) 0.032(4) -0.012(4) 0.020(3) 0.001(4)
C15 0.022(3) 0.060(7) 0.031(4) -0.008(4) 0.007(3) -0.002(3)
C16 0.018(3) 0.044(5) 0.034(4) 0.005(3) 0.012(3) 0.002(3)
C17 0.023(3) 0.035(4) 0.026(4) 0.012(3) 0.015(3) 0.011(3)
C18 0.028(4) 0.046(5) 0.030(5) 0.016(4) 0.018(4) 0.017(3)
C19 0.043(5) 0.036(4) 0.044(5) 0.006(4) 0.028(4) 0.020(4)
C20 0.042(5) 0.032(4) 0.026(5) 0.005(4) 0.019(4) 0.005(4)
C21 0.023(3) 0.032(4) 0.025(4) 0.007(3) 0.012(3) 0.007(3)
C22 0.026(3) 0.028(4) 0.030(4) 0.009(3) 0.019(3) 0.008(3)
C23 0.026(3) 0.023(4) 0.017(3) -0.001(2) 0.010(3) -0.005(3)
C24 0.027(4) 0.036(4) 0.022(4) 0.008(3) 0.008(3) -0.009(3)
C25 0.020(3) 0.022(3) 0.015(3) 0.003(2) 0.008(3) -0.001(2)
C26 0.030(3) 0.024(4) 0.024(3) -0.005(3) 0.015(3) 0.000(3)
C27 0.028(3) 0.032(5) 0.033(4) -0.003(3) 0.018(3) 0.004(3)
C29 0.021(3) 0.033(4) 0.023(4) 0.004(3) 0.007(3) -0.002(3)
C30 0.024(3) 0.028(4) 0.020(4) 0.000(3) 0.011(3) -0.009(3)
C31 0.030(4) 0.035(4) 0.024(5) -0.012(3) 0.013(4) -0.013(3)
C32 0.049(5) 0.033(4) 0.027(4) -0.012(3) 0.022(4) -0.013(4)
C33 0.040(5) 0.030(4) 0.031(5) -0.006(4) 0.025(4) -0.006(4)
C34 0.029(4) 0.023(3) 0.026(4) 0.002(3) 0.018(3) -0.002(3)
C35 0.026(3) 0.016(3) 0.019(3) 0.001(2) 0.014(3) 0.000(3)

loop_
_atom_type_symbol
_atom_type_description
_atom_type_scat_dispersion_real
_atom_type_scat_dispersion_imag
_atom_type_scat_source
C C 0.0033 0.0016 'International Tables Vol C Tables 4.2.6.8 and 6.1.1.4'
H H 0.0000 0.0000 'International Tables Vol C Tables 4.2.6.8 and 6.1.1.4'
N N 0.0061 0.0033 'International Tables Vol C Tables 4.2.6.8 and 6.1.1.4'
S S 0.1246 0.1234 'International Tables Vol C Tables 4.2.6.8 and 6.1.1.4'
I I -0.4742 1.8119 'International Tables Vol C Tables 4.2.6.8 and 6.1.1.4'
O O 0.0106 0.0060 'International Tables Vol C Tables 4.2.6.8 and 6.1.1.4'

loop_
_geom_angle_atom_site_label_1
_geom_angle_atom_site_label_2
_geom_angle_atom_site_label_3
_geom_angle
_geom_angle_site_symmetry_1
I2 I1 I2 179.99(4) 2
I4 I3 I4 179.67(5) 2_556
C2 S1 C5 94.6(4) .
C3 S2 C5 94.2(4) .
C6 S3 C7 94.0(4) .
C6 S4 C8 94.2(4) .
C9 N1 C10 110.7(5) .
C9 N1 C23 127.6(6) .
C10 N1 C23 121.1(6) .
C4 N2 C1 112.7(5) .
C4 N2 C11 126.7(8) .
C1 N2 C11 120.1(8) .
N2 C1 C2 105.4(8) .
C1 C2 C3 108.4(10) .
C1 C2 S1 135.3(7) .
C3 C2 S1 116.2(9) .
C4 C3 C2 107.8(10) .
C4 C3 S2 135.0(7) .
C2 C3 S2 117.2(9) .
N2 C4 C3 105.6(7) .
C6 C5 S1 120.9(7) .
C6 C5 S2 121.4(7) .
S1 C5 S2 117.5(3) .
C5 C6 S4 120.8(7) .
C5 C6 S3 121.1(7) .
S4 C6 S3 118.1(3) .
C9 C7 C8 106.8(9) .
C9 C7 S3 136.4(6) .
C8 C7 S3 116.7(9) .
C10 C8 C7 108.9(10) .
C10 C8 S4 134.8(6) .
C7 C8 S4 116.3(9) .
N1 C9 C7 107.5(7) .
C8 C10 N1 106.2(7) .
N2 C11 C12 111.0(7) .
N2 C11 C13 111.3(6) .
C12 C11 C13 110.1(6) .
C14 C13 C22 120.5(6) .
C14 C13 C11 120.4(6) .
C22 C13 C11 119.1(6) .
C13 C14 C15 121.1(7) .
C16 C15 C14 120.3(7) .
C15 C16 C17 120.3(6) .
C18 C17 C16 121.6(7) .
C18 C17 C22 118.8(7) .
C16 C17 C22 119.6(6) .
C19 C18 C17 121.5(8) .
C18 C19 C20 120.4(8) .
C21 C20 C19 120.1(9) .
C20 C21 C22 121.8(7) .
C13 C22 C21 124.6(6) .
C13 C22 C17 118.1(7) .
C21 C22 C17 117.3(6) .
N1 C23 C24 110.5(6) .
N1 C23 C25 111.2(5) .
C24 C23 C25 110.3(6) .
C26 C25 C35 119.3(6) .
C26 C25 C23 121.1(6) .
C35 C25 C23 119.4(5) .
C25 C26 C27 121.6(6) .
C29 C27 C26 120.6(6) .
C27 C29 C30 120.2(6) .
C31 C30 C29 121.3(7) .
C31 C30 C35 118.8(7) .
C29 C30 C35 119.9(6) .
C32 C31 C30 122.3(8) .
C31 C32 C33 119.5(8) .
C34 C33 C32 120.1(8) .
C33 C34 C35 121.3(7) .
C30 C35 C34 117.9(6) .
C30 C35 C25 118.4(6) .
C34 C35 C25 123.7(6) .
C44 O41 C41 104.3(11) .
C42 O51 C52 104.3(11) .
O41 C41 C42 111.6(10) .
O51 C42 C43 115.9(9) .
C43 C42 C41 90.3(9) .
C42 C43 C44 109.2(9) .
C42 C43 C53 89.5(10) .
O41 C44 C43 104.6(10) .
O51 C52 C53 105.2(15) .
C52 C53 C43 109.0(15) .

loop_
_geom_bond_atom_site_label_1
_geom_bond_atom_site_label_2
_geom_bond_distance
_geom_bond_site_symmetry_2
I1 I2 2.9357(4) 2
I1 I2 2.9357(4) .
I3 I4 2.9481(5) 2_556
I3 I4 2.9482(5) .
S1 C2 1.729(10) .
S1 C5 1.729(9) .
S2 C3 1.724(10) .
S2 C5 1.736(8) .
S3 C6 1.729(8) .
S3 C7 1.736(9) .
S4 C6 1.726(9) .
S4 C8 1.736(10) .
N1 C9 1.356(10) .
N1 C10 1.382(10) .
N1 C23 1.477(8) .
N2 C4 1.365(11) .
N2 C1 1.368(12) .
N2 C11 1.489(8) .
C1 C2 1.385(14) .
C2 C3 1.411(8) .
C3 C4 1.391(13) .
C5 C6 1.390(7) .
C7 C9 1.379(13) .
C7 C8 1.412(9) .
C8 C10 1.364(13) .
C11 C12 1.521(11) .
C11 C13 1.535(9) .
C13 C14 1.370(10) .
C13 C22 1.419(10) .
C14 C15 1.413(10) .
C15 C16 1.356(11) .
C16 C17 1.427(11) .
C17 C18 1.410(11) .
C17 C22 1.432(9) .
C18 C19 1.357(13) .
C19 C20 1.396(13) .
C20 C21 1.362(11) .
C21 C22 1.423(11) .
C23 C24 1.522(9) .
C23 C25 1.527(9) .
C25 C26 1.367(9) .
C25 C35 1.434(9) .
C26 C27 1.413(9) .
C27 C29 1.347(10) .
C29 C30 1.422(10) .
C30 C31 1.403(10) .
C30 C35 1.424(9) .
C31 C32 1.364(11) .
C32 C33 1.408(13) .
C33 C34 1.374(11) .
C34 C35 1.428(9) .
O41 C44 1.417(4) .
O41 C41 1.423(4) .
O51 C42 1.415(4) .
O51 C52 1.420(4) .
C41 C42 1.527(4) .
C42 C43 1.514(4) .
C43 C44 1.515(4) .
C43 C53 1.57(2) .
C52 C53 1.518(4) .
